data_4083840
loop_
_publ_author_name
'Teng, Qiaoqiao'
'Upmann, Daniel'
'Ng Wijaya, Sheena Ai Zi'
'Huynh, Han Vinh'

_publ_section_title
;
 Bis(functionalized NHC) Palladium(II) Complexes via a Postmodification
 Approach
;
_journal_name_full Organometallics
_journal_page_first 140630123629004
_journal_paper_doi 10.1021/om500274c
_journal_year 2014
_chemical_formula_sum 'C58 H54 N4 Pd S4'
_chemical_formula_weight 1041.69
_chemical_name_systematic
; 
 ? 
;
_space_group_IT_number 2
_symmetry_cell_setting triclinic
_symmetry_space_group_name_Hall '-P 1'
_symmetry_space_group_name_H-M 'P -1'
_atom_sites_solution_hydrogens geom
_atom_sites_solution_primary direct
_atom_sites_solution_secondary difmap
_audit_creation_method SHELXL-97
_cell_angle_alpha 76.226(2)
_cell_angle_beta 66.087(2)
_cell_angle_gamma 76.168(2)
_cell_formula_units_Z 1
_cell_length_a 10.6360(9)
_cell_length_b 11.3645(9)
_cell_length_c 11.4680(10)
_cell_measurement_reflns_used 1014
_cell_measurement_temperature 100(2)
_cell_measurement_theta_max 27.32
_cell_measurement_theta_min 2.59
_cell_volume 1214.77(18)
_computing_cell_refinement 'Bruker SMART'
_computing_data_collection 'Bruker SMART'
_computing_data_reduction 'Bruker SAINT'
_computing_molecular_graphics 'Bruker SHELXTL'
_computing_publication_material 'Bruker SHELXTL'
_computing_structure_refinement 'SHELXL-97 (Sheldrick, 1997)'
_computing_structure_solution 'SHELXS-97 (Sheldrick, 1990)'
_diffrn_ambient_temperature 100(2)
_diffrn_measured_fraction_theta_full 0.998
_diffrn_measured_fraction_theta_max 0.998
_diffrn_measurement_device_type 'CCD area detector'
_diffrn_measurement_method 'phi and omega scans'
_diffrn_radiation_monochromator graphite
_diffrn_radiation_source 'fine-focus sealed tube'
_diffrn_radiation_type MoK\a
_diffrn_radiation_wavelength 0.71073
_diffrn_reflns_av_R_equivalents 0.0325
_diffrn_reflns_av_sigmaI/netI 0.0383
_diffrn_reflns_limit_h_max 13
_diffrn_reflns_limit_h_min -13
_diffrn_reflns_limit_k_max 14
_diffrn_reflns_limit_k_min -14
_diffrn_reflns_limit_l_max 14
_diffrn_reflns_limit_l_min -14
_diffrn_reflns_number 16132
_diffrn_reflns_theta_full 27.49
_diffrn_reflns_theta_max 27.49
_diffrn_reflns_theta_min 1.87
_exptl_absorpt_coefficient_mu 0.598
_exptl_absorpt_correction_T_max 0.7456
_exptl_absorpt_correction_T_min 0.6211
_exptl_absorpt_correction_type multi-scan
_exptl_absorpt_process_details 'Sadabs, (Sheldrick 2001)'
_exptl_crystal_colour ORANGE
_exptl_crystal_density_diffrn 1.424
_exptl_crystal_density_meas ?
_exptl_crystal_density_method 'not measured'
_exptl_crystal_description BLOCK
_exptl_crystal_F_000 540
_exptl_crystal_size_max 0.36
_exptl_crystal_size_mid 0.20
_exptl_crystal_size_min 0.10
_refine_diff_density_max 0.902
_refine_diff_density_min -0.514
_refine_diff_density_rms 0.099
_refine_ls_extinction_method none
_refine_ls_goodness_of_fit_ref 1.076
_refine_ls_hydrogen_treatment constr
_refine_ls_matrix_type full
_refine_ls_number_parameters 304
_refine_ls_number_reflns 5567
_refine_ls_number_restraints 0
_refine_ls_restrained_S_all 1.076
_refine_ls_R_factor_all 0.0444
_refine_ls_R_factor_gt 0.0398
_refine_ls_shift/su_max 0.000
_refine_ls_shift/su_mean 0.000
_refine_ls_structure_factor_coef Fsqd
_refine_ls_weighting_details 'calc w=1/[\s^2^(Fo^2^)+(0.0620P)^2^+0.6346P] where P=(Fo^2^+2Fc^2^)/3'
_refine_ls_weighting_scheme calc
_refine_ls_wR_factor_gt 0.1038
_refine_ls_wR_factor_ref 0.1079
_reflns_number_gt 5080
_reflns_number_total 5567
_reflns_threshold_expression >2sigma(I)
_cod_data_source_file om500274c_si_002.cif
_cod_data_source_block a641
_cod_depositor_comments
;
The following automatic conversions were performed:

'_symmetry_cell_setting' value 'Triclinic' changed to 'triclinic'
according to
/usr/data/users/saulius/crontab/automatic-downloads/rss-feeds/ACS/lib/dictionaries/cif_core.dic
dictionary named 'cif_core.dic' version 2.4.2 from
2011-04-26.

'_exptl_absorpt_correction_type' value 'Multi-scan'
changed to 'multi-scan' according to
/usr/data/users/saulius/crontab/automatic-downloads/rss-feeds/ACS/lib/dictionaries/cif_core.dic
dictionary named 'cif_core.dic' version 2.4.2 from 2011-04-26.

Automatic conversion script
Id: cif_fix_values 2281 2013-09-26 08:29:07Z andrius 

The following automatic conversions were performed:

'_exptl_crystal_density_meas' value 'Not Measured' was changed to '?'
- the value is perceived as not measured.

Automatic conversion script
Id: cif_fix_values 3008 2015-01-20 13:52:24Z robertas 
;
_cod_original_sg_symbol_H-M P-1
_cod_database_code 4083840

loop_
_symmetry_equiv_pos_as_xyz
'x, y, z'
'-x, -y, -z'

loop_
_atom_site_label
_atom_site_type_symbol
_atom_site_fract_x
_atom_site_fract_y
_atom_site_fract_z
_atom_site_U_iso_or_equiv
_atom_site_adp_type
_atom_site_occupancy
_atom_site_symmetry_multiplicity
_atom_site_calc_flag
_atom_site_refinement_flags
Pd1 Pd 1.0000 0.0000 0.5000 0.01820(9) Uani 1 2 d S
S1 S 0.50074(9) 0.17115(7) 0.98987(7) 0.03980(18) Uani 1 1 d .
S2 S 0.93075(6) -0.19238(6) 0.60168(6) 0.02702(15) Uani 1 1 d .
N1 N 0.7963(2) 0.06970(18) 0.36090(19) 0.0210(4) Uani 1 1 d .
N2 N 0.6877(2) 0.07800(18) 0.56526(19) 0.0205(4) Uani 1 1 d .
C1 C 0.8157(2) 0.0507(2) 0.4742(2) 0.0203(4) Uani 1 1 d .
C2 C 0.6566(2) 0.1131(2) 0.3785(2) 0.0207(5) Uani 1 1 d .
C3 C 0.5879(3) 0.1473(2) 0.2918(2) 0.0252(5) Uani 1 1 d .
H3 H 0.6358 0.1431 0.2023 0.030 Uiso 1 1 calc R
C4 C 0.4459(3) 0.1877(2) 0.3435(3) 0.0270(5) Uani 1 1 d .
H4 H 0.3949 0.2120 0.2879 0.032 Uiso 1 1 calc R
C5 C 0.3756(3) 0.1939(2) 0.4748(3) 0.0265(5) Uani 1 1 d .
H5 H 0.2780 0.2222 0.5061 0.032 Uiso 1 1 calc R
C6 C 0.4441(2) 0.1598(2) 0.5615(2) 0.0242(5) Uani 1 1 d .
H6 H 0.3961 0.1638 0.6510 0.029 Uiso 1 1 calc R
C7 C 0.5871(2) 0.1194(2) 0.5094(2) 0.0209(4) Uani 1 1 d .
C8 C 0.9057(2) 0.0479(2) 0.2365(2) 0.0259(5) Uani 1 1 d .
H8A H 0.9978 0.0389 0.2426 0.031 Uiso 1 1 calc R
H8B H 0.8976 0.1198 0.1699 0.031 Uiso 1 1 calc R
C9 C 0.8970(3) -0.0658(3) 0.1954(2) 0.0284(5) Uani 1 1 d .
C10 C 0.9340(3) -0.1813(3) 0.2579(3) 0.0348(6) Uani 1 1 d .
H10 H 0.9691 -0.1886 0.3239 0.042 Uiso 1 1 calc R
C11 C 0.9204(4) -0.2870(3) 0.2249(3) 0.0433(7) Uani 1 1 d .
H11 H 0.9442 -0.3657 0.2692 0.052 Uiso 1 1 calc R
C12 C 0.8718(3) -0.2762(3) 0.1273(3) 0.0444(7) Uani 1 1 d .
H12 H 0.8630 -0.3477 0.1038 0.053 Uiso 1 1 calc R
C13 C 0.8364(3) -0.1629(3) 0.0642(3) 0.0396(7) Uani 1 1 d .
H13 H 0.8028 -0.1562 -0.0026 0.048 Uiso 1 1 calc R
C14 C 0.8491(3) -0.0572(3) 0.0969(3) 0.0331(6) Uani 1 1 d .
H14 H 0.8250 0.0210 0.0519 0.040 Uiso 1 1 calc R
C15 C 0.6599(3) 0.0691(2) 0.7027(2) 0.0247(5) Uani 1 1 d .
H15A H 0.7226 -0.0020 0.7292 0.030 Uiso 1 1 calc R
H15B H 0.5626 0.0557 0.7542 0.030 Uiso 1 1 calc R
C16 C 0.6826(3) 0.1857(3) 0.7291(3) 0.0353(6) Uani 1 1 d .
H16A H 0.7758 0.2043 0.6689 0.042 Uiso 1 1 calc R
H16B H 0.6124 0.2547 0.7115 0.042 Uiso 1 1 calc R
C17 C 0.6723(3) 0.1769(3) 0.8662(3) 0.0438(7) Uani 1 1 d .
H17A H 0.7068 0.2485 0.8710 0.053 Uiso 1 1 calc R
H17B H 0.7355 0.1023 0.8860 0.053 Uiso 1 1 calc R
C18 C 0.4145(3) 0.3251(3) 0.9820(3) 0.0360(6) Uani 1 1 d .
C19 C 0.4701(4) 0.4222(3) 0.8910(3) 0.0468(8) Uani 1 1 d .
H19 H 0.5612 0.4090 0.8273 0.056 Uiso 1 1 calc R
C20 C 0.3908(5) 0.5397(3) 0.8939(4) 0.0634(11) Uani 1 1 d .
H20 H 0.4285 0.6061 0.8309 0.076 Uiso 1 1 calc R
C21 C 0.2588(5) 0.5613(3) 0.9862(4) 0.0608(10) Uani 1 1 d .
H21 H 0.2060 0.6415 0.9869 0.073 Uiso 1 1 calc R
C22 C 0.2039(4) 0.4625(3) 1.0793(4) 0.0493(8) Uani 1 1 d .
H22 H 0.1136 0.4758 1.1440 0.059 Uiso 1 1 calc R
C23 C 0.2816(3) 0.3465(3) 1.0764(3) 0.0390(7) Uani 1 1 d .
H23 H 0.2442 0.2801 1.1396 0.047 Uiso 1 1 calc R
C24 C 1.0749(3) -0.3133(2) 0.5773(3) 0.0341(6) Uani 1 1 d .
C25 C 1.1002(4) -0.3886(3) 0.4865(3) 0.0455(7) Uani 1 1 d .
H25 H 1.0383 -0.3747 0.4421 0.055 Uiso 1 1 calc R
C26 C 1.2140(4) -0.4832(3) 0.4598(4) 0.0592(10) Uani 1 1 d .
H26 H 1.2293 -0.5336 0.3985 0.071 Uiso 1 1 calc R
C27 C 1.3039(4) -0.5019(3) 0.5246(5) 0.0705(13) Uani 1 1 d .
H27 H 1.3843 -0.5634 0.5050 0.085 Uiso 1 1 calc R
C28 C 1.2782(4) -0.4333(3) 0.6155(6) 0.0736(15) Uani 1 1 d .
H28 H 1.3399 -0.4484 0.6604 0.088 Uiso 1 1 calc R
C29 C 1.1624(4) -0.3405(3) 0.6447(4) 0.0541(9) Uani 1 1 d .
H29 H 1.1440 -0.2958 0.7117 0.065 Uiso 1 1 calc R

loop_
_atom_site_aniso_label
_atom_site_aniso_U_11
_atom_site_aniso_U_22
_atom_site_aniso_U_33
_atom_site_aniso_U_23
_atom_site_aniso_U_13
_atom_site_aniso_U_12
Pd1 0.01407(13) 0.02245(14) 0.01906(14) -0.00364(9) -0.00709(9) -0.00263(9)
S1 0.0489(4) 0.0382(4) 0.0266(3) -0.0067(3) -0.0104(3) -0.0018(3)
S2 0.0209(3) 0.0251(3) 0.0339(3) 0.0008(3) -0.0109(3) -0.0057(2)
N1 0.0176(9) 0.0262(10) 0.0195(9) -0.0041(8) -0.0066(8) -0.0043(8)
N2 0.0174(9) 0.0239(10) 0.0207(9) -0.0044(8) -0.0074(8) -0.0027(7)
C1 0.0196(11) 0.0202(11) 0.0216(11) -0.0034(9) -0.0074(9) -0.0041(9)
C2 0.0190(11) 0.0192(11) 0.0254(12) -0.0024(9) -0.0094(9) -0.0045(8)
C3 0.0257(12) 0.0262(12) 0.0252(12) 0.0009(9) -0.0130(10) -0.0054(10)
C4 0.0257(12) 0.0252(12) 0.0352(14) -0.0005(10) -0.0188(11) -0.0044(10)
C5 0.0196(11) 0.0209(11) 0.0390(14) -0.0032(10) -0.0131(10) -0.0006(9)
C6 0.0211(11) 0.0222(11) 0.0290(12) -0.0063(10) -0.0082(10) -0.0023(9)
C7 0.0195(11) 0.0204(11) 0.0241(11) -0.0024(9) -0.0097(9) -0.0039(9)
C8 0.0200(11) 0.0374(14) 0.0191(11) -0.0044(10) -0.0044(9) -0.0076(10)
C9 0.0197(11) 0.0408(15) 0.0227(12) -0.0094(11) -0.0033(9) -0.0051(10)
C10 0.0313(14) 0.0412(16) 0.0310(14) -0.0127(12) -0.0118(11) 0.0032(12)
C11 0.0479(18) 0.0371(16) 0.0431(17) -0.0162(13) -0.0165(14) 0.0055(13)
C12 0.0471(18) 0.0460(18) 0.0419(17) -0.0218(14) -0.0133(14) -0.0019(14)
C13 0.0363(15) 0.0567(19) 0.0301(14) -0.0119(13) -0.0109(12) -0.0126(14)
C14 0.0287(13) 0.0446(16) 0.0255(13) -0.0051(11) -0.0083(11) -0.0085(12)
C15 0.0231(12) 0.0304(13) 0.0198(11) -0.0058(9) -0.0069(9) -0.0031(10)
C16 0.0381(15) 0.0398(15) 0.0295(14) -0.0098(12) -0.0098(12) -0.0098(12)
C17 0.0377(16) 0.061(2) 0.0391(16) -0.0212(15) -0.0168(13) -0.0017(14)
C18 0.0453(17) 0.0359(15) 0.0292(14) -0.0091(11) -0.0135(12) -0.0074(12)
C19 0.058(2) 0.0395(17) 0.0374(16) -0.0084(13) -0.0061(15) -0.0159(15)
C20 0.095(3) 0.0363(18) 0.051(2) -0.0038(16) -0.017(2) -0.0184(19)
C21 0.079(3) 0.0426(19) 0.061(2) -0.0211(17) -0.027(2) 0.0031(18)
C22 0.0480(19) 0.0478(19) 0.054(2) -0.0240(16) -0.0182(16) 0.0025(15)
C23 0.0456(17) 0.0409(16) 0.0325(15) -0.0076(12) -0.0132(13) -0.0109(13)
C24 0.0291(14) 0.0227(12) 0.0512(17) 0.0012(12) -0.0180(13) -0.0069(10)
C25 0.057(2) 0.0308(15) 0.0482(18) -0.0004(13) -0.0224(16) -0.0077(14)
C26 0.058(2) 0.0256(15) 0.076(3) -0.0053(16) -0.008(2) -0.0062(15)
C27 0.046(2) 0.0290(17) 0.127(4) -0.010(2) -0.027(2) 0.0008(15)
C28 0.061(2) 0.0316(17) 0.157(5) -0.011(2) -0.075(3) -0.0006(16)
C29 0.064(2) 0.0304(15) 0.088(3) -0.0038(17) -0.053(2) -0.0066(15)

loop_
_atom_type_symbol
_atom_type_description
_atom_type_scat_dispersion_real
_atom_type_scat_dispersion_imag
_atom_type_scat_source
C C 0.0033 0.0016 'International Tables Vol C Tables 4.2.6.8 and 6.1.1.4'
H H 0.0000 0.0000 'International Tables Vol C Tables 4.2.6.8 and 6.1.1.4'
N N 0.0061 0.0033 'International Tables Vol C Tables 4.2.6.8 and 6.1.1.4'
S S 0.1246 0.1234 'International Tables Vol C Tables 4.2.6.8 and 6.1.1.4'
Pd Pd -0.9988 1.0072 'International Tables Vol C Tables 4.2.6.8 and 6.1.1.4'

loop_
_geom_angle_atom_site_label_1
_geom_angle_atom_site_label_2
_geom_angle_atom_site_label_3
_geom_angle
_geom_angle_site_symmetry_1
_geom_angle_site_symmetry_3
C1 Pd1 C1 180.0 2_756 .
C1 Pd1 S2 87.15(7) 2_756 2_756
C1 Pd1 S2 92.85(7) . 2_756
C1 Pd1 S2 92.85(7) 2_756 .
C1 Pd1 S2 87.15(7) . .
S2 Pd1 S2 180.0 2_756 .
C18 S1 C17 104.75(16) . .
C24 S2 Pd1 111.96(9) . .
C1 N1 C2 110.86(19) . .
C1 N1 C8 125.18(19) . .
C2 N1 C8 123.97(19) . .
C1 N2 C7 110.79(19) . .
C1 N2 C15 124.44(19) . .
C7 N2 C15 124.74(19) . .
N2 C1 N1 105.94(19) . .
N2 C1 Pd1 127.19(17) . .
N1 C1 Pd1 126.80(17) . .
C7 C2 C3 122.1(2) . .
C7 C2 N1 106.2(2) . .
C3 C2 N1 131.7(2) . .
C4 C3 C2 116.2(2) . .
C3 C4 C5 121.9(2) . .
C6 C5 C4 122.0(2) . .
C5 C6 C7 116.1(2) . .
C2 C7 C6 121.7(2) . .
C2 C7 N2 106.2(2) . .
C6 C7 N2 132.1(2) . .
N1 C8 C9 112.0(2) . .
C10 C9 C14 118.8(3) . .
C10 C9 C8 120.2(2) . .
C14 C9 C8 121.1(2) . .
C9 C10 C11 120.7(3) . .
C12 C11 C10 119.5(3) . .
C13 C12 C11 120.2(3) . .
C12 C13 C14 120.7(3) . .
C9 C14 C13 120.2(3) . .
N2 C15 C16 110.5(2) . .
C17 C16 C15 113.2(3) . .
C16 C17 S1 116.0(2) . .
C19 C18 C23 119.6(3) . .
C19 C18 S1 124.7(2) . .
C23 C18 S1 115.7(2) . .
C18 C19 C20 119.3(3) . .
C21 C20 C19 121.4(4) . .
C20 C21 C22 118.9(3) . .
C23 C22 C21 119.8(3) . .
C22 C23 C18 121.0(3) . .
C29 C24 C25 117.4(3) . .
C29 C24 S2 123.9(3) . .
C25 C24 S2 118.7(2) . .
C26 C25 C24 121.8(3) . .
C27 C26 C25 118.5(4) . .
C28 C27 C26 120.4(3) . .
C27 C28 C29 121.1(4) . .
C24 C29 C28 120.6(4) . .

loop_
_geom_bond_atom_site_label_1
_geom_bond_atom_site_label_2
_geom_bond_distance
_geom_bond_site_symmetry_2
Pd1 C1 2.027(2) 2_756
Pd1 C1 2.027(2) .
Pd1 S2 2.3541(6) 2_756
Pd1 S2 2.3541(6) .
S1 C18 1.771(3) .
S1 C17 1.806(3) .
S2 C24 1.773(3) .
N1 C1 1.357(3) .
N1 C2 1.395(3) .
N1 C8 1.462(3) .
N2 C1 1.357(3) .
N2 C7 1.396(3) .
N2 C15 1.464(3) .
C2 C7 1.389(3) .
C2 C3 1.394(3) .
C3 C4 1.384(4) .
C4 C5 1.394(4) .
C5 C6 1.392(3) .
C6 C7 1.393(3) .
C8 C9 1.512(4) .
C9 C10 1.388(4) .
C9 C14 1.390(4) .
C10 C11 1.397(4) .
C11 C12 1.381(5) .
C12 C13 1.367(5) .
C13 C14 1.390(4) .
C15 C16 1.520(4) .
C16 C17 1.512(4) .
C18 C19 1.385(4) .
C18 C23 1.396(4) .
C19 C20 1.399(5) .
C20 C21 1.381(6) .
C21 C22 1.406(6) .
C22 C23 1.379(5) .
C24 C29 1.375(4) .
C24 C25 1.406(4) .
C25 C26 1.396(5) .
C26 C27 1.385(6) .
C27 C28 1.350(6) .
C28 C29 1.399(5) .
